data_7043079
loop_
_publ_author_name
'Huang, Xing-Cai'
'Zhao, Xin-Hua'
'Shao, Dong'
'Wang, Xin-Yi'

_publ_section_title
;
 Syntheses, structures, and magnetic properties of a family of end-on
 azido-bridged CuII--LnIII complexes
;
_journal_name_full 'Dalton Trans.'
_journal_paper_doi 10.1039/C7DT01167A
_journal_year 2017
_chemical_formula_sum 'C43 H52 Ce2 Cu2 N22 O9'
_chemical_formula_weight 1428.39
_chemical_name_common CuCevaldmpnN3
_chemical_name_systematic
; 
 ? 
;
_space_group_IT_number 2
_symmetry_cell_setting triclinic
_symmetry_space_group_name_Hall '-P 1'
_symmetry_space_group_name_H-M 'P -1'
_atom_sites_solution_hydrogens geom
_atom_sites_solution_primary direct
_atom_sites_solution_secondary difmap
_audit_creation_method SHELXL-97
_audit_update_record
;
2015-04-21 deposited with the CCDC.
2017-05-05 downloaded from the CCDC.
;
_cell_angle_alpha 76.546(3)
_cell_angle_beta 87.219(3)
_cell_angle_gamma 64.860(3)
_cell_formula_units_Z 2
_cell_length_a 12.254(2)
_cell_length_b 12.594(2)
_cell_length_c 19.666(4)
_cell_measurement_reflns_used 3874
_cell_measurement_temperature 293(2)
_cell_measurement_theta_max 21.09
_cell_measurement_theta_min 2.18
_cell_volume 2667.7(8)
_computing_cell_refinement 'Bruker SAINT'
_computing_data_collection 'Bruker Apex'
_computing_data_reduction 'Bruker SAINT'
_computing_molecular_graphics Diamond
_computing_publication_material 'SHELXL-97 (Sheldrick, 2008)'
_computing_structure_refinement 'SHELXL-97 (Sheldrick, 2008)'
_computing_structure_solution 'SHELXS-97 (Sheldrick, 2008)'
_diffrn_ambient_temperature 293(2)
_diffrn_measured_fraction_theta_full 0.987
_diffrn_measured_fraction_theta_max 0.987
_diffrn_measurement_device_type 'Bruker APEX SMART'
_diffrn_measurement_method 'phi and omega scans'
_diffrn_radiation_monochromator graphite
_diffrn_radiation_source 'fine-focus sealed tube'
_diffrn_radiation_type MoK\a
_diffrn_radiation_wavelength 0.71073
_diffrn_reflns_av_R_equivalents 0.0662
_diffrn_reflns_av_sigmaI/netI 0.0798
_diffrn_reflns_limit_h_max 15
_diffrn_reflns_limit_h_min -15
_diffrn_reflns_limit_k_max 16
_diffrn_reflns_limit_k_min -16
_diffrn_reflns_limit_l_max 25
_diffrn_reflns_limit_l_min -25
_diffrn_reflns_number 34309
_diffrn_reflns_theta_full 27.62
_diffrn_reflns_theta_max 27.62
_diffrn_reflns_theta_min 1.07
_exptl_absorpt_coefficient_mu 2.535
_exptl_absorpt_correction_T_max 0.9054
_exptl_absorpt_correction_T_min 0.6872
_exptl_absorpt_correction_type multi-scan
_exptl_absorpt_process_details 'SADABS: Bruker, 2000'
_exptl_crystal_colour 'dark green'
_exptl_crystal_density_diffrn 1.778
_exptl_crystal_density_method 'not measured'
_exptl_crystal_description plate
_exptl_crystal_F_000 1420
_exptl_crystal_size_max 0.16
_exptl_crystal_size_mid 0.12
_exptl_crystal_size_min 0.04
_refine_diff_density_max 1.160
_refine_diff_density_min -1.062
_refine_diff_density_rms 0.122
_refine_ls_extinction_method none
_refine_ls_goodness_of_fit_ref 0.988
_refine_ls_hydrogen_treatment constr
_refine_ls_matrix_type full
_refine_ls_number_parameters 682
_refine_ls_number_reflns 12236
_refine_ls_number_restraints 0
_refine_ls_restrained_S_all 0.988
_refine_ls_R_factor_all 0.0737
_refine_ls_R_factor_gt 0.0463
_refine_ls_shift/su_max 0.000
_refine_ls_shift/su_mean 0.000
_refine_ls_structure_factor_coef Fsqd
_refine_ls_weighting_details 'calc w=1/[\s^2^(Fo^2^)+(0.0362P)^2^+0.0000P] where P=(Fo^2^+2Fc^2^)/3'
_refine_ls_weighting_scheme calc
_refine_ls_wR_factor_gt 0.0904
_refine_ls_wR_factor_ref 0.1011
_reflns_number_gt 8824
_reflns_number_total 12236
_reflns_threshold_expression >2sigma(I)
_cod_data_source_file c7dt01167a2.cif
_cod_data_source_block 2-CuCevaldmpnN3
_cod_depositor_comments
;
The following automatic conversions were performed:

'_symmetry_cell_setting' value 'Triclinic' changed to 'triclinic'
according to
/home/data/users/saulius/crontab/automatic-downloads/rss-feeds/RSC/lib/dictionaries/cif_core.dic
dictionary named 'cif_core.dic' version 2.4.2 from 2011-04-26.

'_exptl_absorpt_correction_type' value 'Multi-Scan' changed to
'multi-scan' according to
/home/data/users/saulius/crontab/automatic-downloads/rss-feeds/RSC/lib/dictionaries/cif_core.dic
dictionary named 'cif_core.dic' version 2.4.2 from 2011-04-26.

Automatic conversion script
Id: cif_fix_values 4973 2017-02-22 13:04:09Z antanas 
;
_cod_original_cell_volume 2667.7(9)
_cod_original_sg_symbol_H-M P-1
_cod_database_code 7043079

loop_
_symmetry_equiv_pos_as_xyz
'x, y, z'
'-x, -y, -z'

loop_
_atom_site_label
_atom_site_type_symbol
_atom_site_fract_x
_atom_site_fract_y
_atom_site_fract_z
_atom_site_U_iso_or_equiv
_atom_site_adp_type
_atom_site_occupancy
_atom_site_symmetry_multiplicity
_atom_site_calc_flag
_atom_site_refinement_flags
Ce1 Ce 0.47669(2) 0.45354(2) 0.229613(15) 0.02956(8) Uani 1 1 d .
Ce2 Ce 0.13811(2) 0.50096(2) 0.280903(15) 0.02726(8) Uani 1 1 d .
Cu1 Cu 0.50294(6) 0.69286(5) 0.28431(3) 0.03526(16) Uani 1 1 d .
Cu2 Cu 0.06027(6) 0.32478(5) 0.19108(3) 0.03338(15) Uani 1 1 d .
C1 C 0.4430(4) 0.7376(5) 0.1369(3) 0.0372(12) Uani 1 1 d .
C2 C 0.4108(5) 0.7023(5) 0.0809(3) 0.0441(14) Uani 1 1 d .
C3 C 0.3776(6) 0.7789(6) 0.0168(3) 0.0604(18) Uani 1 1 d .
H3 H 0.3554 0.7549 -0.0195 0.073 Uiso 1 1 calc R
C4 C 0.3763(7) 0.8928(6) 0.0043(3) 0.071(2) Uani 1 1 d .
H4 H 0.3548 0.9441 -0.0401 0.085 Uiso 1 1 calc R
C5 C 0.4066(6) 0.9276(6) 0.0574(3) 0.0629(18) Uani 1 1 d .
H5 H 0.4044 1.0043 0.0493 0.075 Uiso 1 1 calc R
C6 C 0.4412(5) 0.8523(5) 0.1244(3) 0.0425(13) Uani 1 1 d .
C7 C 0.4853(5) 0.8926(5) 0.1750(3) 0.0494(15) Uani 1 1 d .
H7 H 0.4902 0.9660 0.1595 0.059 Uiso 1 1 calc R
C8 C 0.5814(5) 0.8797(5) 0.2807(3) 0.0522(16) Uani 1 1 d .
H8A H 0.5973 0.9438 0.2505 0.063 Uiso 1 1 calc R
H8B H 0.6587 0.8133 0.2983 0.063 Uiso 1 1 calc R
C9 C 0.5133(5) 0.9259(5) 0.3429(3) 0.0436(14) Uani 1 1 d .
C10 C 0.4224(6) 1.0557(5) 0.3172(4) 0.0651(19) Uani 1 1 d .
H10A H 0.3771 1.0841 0.3555 0.098 Uiso 1 1 calc R
H10B H 0.3685 1.0608 0.2815 0.098 Uiso 1 1 calc R
H10C H 0.4641 1.1047 0.2982 0.098 Uiso 1 1 calc R
C11 C 0.6069(6) 0.9162(6) 0.3948(3) 0.068(2) Uani 1 1 d .
H11A H 0.6539 0.9569 0.3714 0.102 Uiso 1 1 calc R
H11B H 0.6590 0.8327 0.4136 0.102 Uiso 1 1 calc R
H11C H 0.5669 0.9528 0.4321 0.102 Uiso 1 1 calc R
C12 C 0.4453(5) 0.8511(4) 0.3782(3) 0.0459(14) Uani 1 1 d .
H12A H 0.4352 0.8568 0.4266 0.055 Uiso 1 1 calc R
H12B H 0.3655 0.8856 0.3551 0.055 Uiso 1 1 calc R
C13 C 0.5456(5) 0.6418(5) 0.4331(3) 0.0399(13) Uani 1 1 d .
H13 H 0.5362 0.6669 0.4748 0.048 Uiso 1 1 calc R
C14 C 0.6029(4) 0.5143(5) 0.4377(3) 0.0343(12) Uani 1 1 d .
C15 C 0.6692(5) 0.4379(5) 0.4999(3) 0.0470(15) Uani 1 1 d .
H15 H 0.6717 0.4709 0.5371 0.056 Uiso 1 1 calc R
C16 C 0.7293(5) 0.3177(5) 0.5070(3) 0.0544(16) Uani 1 1 d .
H16 H 0.7734 0.2691 0.5486 0.065 Uiso 1 1 calc R
C17 C 0.7255(5) 0.2663(5) 0.4521(3) 0.0523(16) Uani 1 1 d .
H17 H 0.7680 0.1836 0.4567 0.063 Uiso 1 1 calc R
C18 C 0.6587(5) 0.3385(5) 0.3911(3) 0.0378(13) Uani 1 1 d .
C19 C 0.5969(4) 0.4634(4) 0.3822(3) 0.0321(11) Uani 1 1 d .
C20 C 0.3639(8) 0.5542(7) 0.0479(3) 0.090(3) Uani 1 1 d .
H20A H 0.2783 0.6029 0.0429 0.136 Uiso 1 1 calc R
H20B H 0.3796 0.4707 0.0637 0.136 Uiso 1 1 calc R
H20C H 0.3985 0.5665 0.0035 0.136 Uiso 1 1 calc R
C21 C 0.7318(6) 0.1773(5) 0.3312(4) 0.0661(19) Uani 1 1 d .
H21A H 0.8125 0.1681 0.3389 0.099 Uiso 1 1 calc R
H21B H 0.7233 0.1640 0.2860 0.099 Uiso 1 1 calc R
H21C H 0.7162 0.1196 0.3668 0.099 Uiso 1 1 calc R
C22 C -0.0620(4) 0.5843(4) 0.1420(3) 0.0316(11) Uani 1 1 d .
C23 C -0.0963(5) 0.6995(4) 0.1544(3) 0.0354(12) Uani 1 1 d .
C24 C -0.1993(5) 0.7958(5) 0.1223(3) 0.0475(15) Uani 1 1 d .
H24 H -0.2217 0.8711 0.1316 0.057 Uiso 1 1 calc R
C25 C -0.2699(5) 0.7802(6) 0.0759(3) 0.0562(17) Uani 1 1 d .
H25 H -0.3407 0.8451 0.0551 0.067 Uiso 1 1 calc R
C26 C -0.2372(5) 0.6721(5) 0.0606(3) 0.0501(15) Uani 1 1 d .
H26 H -0.2848 0.6638 0.0286 0.060 Uiso 1 1 calc R
C27 C -0.1319(5) 0.5720(5) 0.0924(3) 0.0393(13) Uani 1 1 d .
C28 C -0.0958(5) 0.4632(6) 0.0690(3) 0.0512(16) Uani 1 1 d .
H28 H -0.1372 0.4683 0.0291 0.061 Uiso 1 1 calc R
C29 C 0.0197(6) 0.2663(6) 0.0574(3) 0.0611(18) Uani 1 1 d .
H29A H 0.0985 0.2519 0.0392 0.073 Uiso 1 1 calc R
H29B H -0.0380 0.2967 0.0177 0.073 Uiso 1 1 calc R
C30 C 0.0233(6) 0.1480(5) 0.0985(3) 0.0532(16) Uani 1 1 d .
C31 C 0.0523(7) 0.0665(6) 0.0472(4) 0.086(3) Uani 1 1 d .
H31A H 0.1237 0.0638 0.0239 0.130 Uiso 1 1 calc R
H31B H -0.0142 0.0979 0.0133 0.130 Uiso 1 1 calc R
H31C H 0.0655 -0.0134 0.0724 0.130 Uiso 1 1 calc R
C32 C -0.0956(6) 0.1649(6) 0.1299(4) 0.073(2) Uani 1 1 d .
H32A H -0.0874 0.0910 0.1616 0.110 Uiso 1 1 calc R
H32B H -0.1556 0.1869 0.0933 0.110 Uiso 1 1 calc R
H32C H -0.1198 0.2277 0.1549 0.110 Uiso 1 1 calc R
C33 C 0.1254(6) 0.0893(5) 0.1544(3) 0.0602(18) Uani 1 1 d .
H33A H 0.1369 0.0069 0.1741 0.072 Uiso 1 1 calc R
H33B H 0.1991 0.0863 0.1327 0.072 Uiso 1 1 calc R
C34 C 0.1107(5) 0.0905(5) 0.2728(3) 0.0477(15) Uani 1 1 d .
H34 H 0.1195 0.0121 0.2772 0.057 Uiso 1 1 calc R
C35 C 0.1043(5) 0.1289(4) 0.3375(3) 0.0408(13) Uani 1 1 d .
C36 C 0.0927(6) 0.0554(5) 0.3997(4) 0.0574(17) Uani 1 1 d .
H36 H 0.0836 -0.0136 0.3981 0.069 Uiso 1 1 calc R
C37 C 0.0945(6) 0.0821(6) 0.4623(4) 0.0633(19) Uani 1 1 d .
H37 H 0.0838 0.0335 0.5031 0.076 Uiso 1 1 calc R
C38 C 0.1125(5) 0.1833(5) 0.4648(3) 0.0514(15) Uani 1 1 d .
H38 H 0.1163 0.2013 0.5077 0.062 Uiso 1 1 calc R
C39 C 0.1246(5) 0.2563(4) 0.4042(3) 0.0363(12) Uani 1 1 d .
C40 C 0.1192(4) 0.2330(4) 0.3389(3) 0.0314(11) Uani 1 1 d .
C41 C -0.0356(6) 0.8231(4) 0.2035(3) 0.0609(18) Uani 1 1 d .
H41A H -0.0407 0.8715 0.1571 0.091 Uiso 1 1 calc R
H41B H 0.0310 0.8175 0.2301 0.091 Uiso 1 1 calc R
H41C H -0.1092 0.8598 0.2259 0.091 Uiso 1 1 calc R
C42 C 0.1514(6) 0.3842(5) 0.4686(3) 0.0529(16) Uani 1 1 d .
H42A H 0.0820 0.3876 0.4945 0.079 Uiso 1 1 calc R
H42B H 0.1558 0.4604 0.4609 0.079 Uiso 1 1 calc R
H42C H 0.2231 0.3219 0.4947 0.079 Uiso 1 1 calc R
C43 C -0.1488(6) 0.5505(7) 0.3627(4) 0.081(2) Uani 1 1 d .
H43A H -0.1401 0.4767 0.3947 0.121 Uiso 1 1 calc R
H43B H -0.2315 0.5964 0.3454 0.121 Uiso 1 1 calc R
H43C H -0.1250 0.5966 0.3864 0.121 Uiso 1 1 calc R
N1 N 0.5184(4) 0.8387(4) 0.2385(2) 0.0412(11) Uani 1 1 d .
N2 N 0.5063(4) 0.7239(4) 0.3763(2) 0.0372(10) Uani 1 1 d .
N3 N -0.0126(4) 0.3594(4) 0.0971(2) 0.0393(11) Uani 1 1 d .
N4 N 0.1056(4) 0.1513(4) 0.2113(3) 0.0420(11) Uani 1 1 d .
N5 N 0.2587(4) 0.6264(4) 0.2415(2) 0.0395(11) Uani 1 1 d .
N6 N 0.2605(4) 0.7048(4) 0.2649(2) 0.0389(11) Uani 1 1 d .
N7 N 0.2643(4) 0.7816(4) 0.2859(3) 0.0582(14) Uani 1 1 d .
N8 N 0.3644(4) 0.3858(4) 0.3341(3) 0.0446(12) Uani 1 1 d .
N9 N 0.4042(4) 0.3071(4) 0.3831(3) 0.0393(11) Uani 1 1 d .
N10 N 0.4463(5) 0.2285(5) 0.4324(3) 0.0645(15) Uani 1 1 d .
N11 N 0.2936(4) 0.4267(5) 0.1894(3) 0.0592(6) Uani 1 1 d .
N12 N 0.2897(5) 0.3561(5) 0.1593(3) 0.0592(6) Uani 1 1 d .
N13 N 0.2819(5) 0.2893(5) 0.1301(3) 0.0592(6) Uani 1 1 d .
N14 N 0.5553(5) 0.2729(5) 0.1838(3) 0.0592(6) Uani 1 1 d .
N15 N 0.6080(5) 0.1780(5) 0.1744(3) 0.0592(6) Uani 1 1 d .
N16 N 0.6639(5) 0.0831(5) 0.1656(3) 0.0592(6) Uani 1 1 d .
N17 N 0.0758(5) 0.6394(4) 0.3605(2) 0.0497(13) Uani 1 1 d .
N18 N 0.0275(5) 0.7373(5) 0.3672(3) 0.0596(14) Uani 1 1 d .
N19 N -0.0205(7) 0.8359(6) 0.3733(4) 0.111(3) Uani 1 1 d .
N20 N -0.1349(4) 0.3807(4) 0.2446(3) 0.0479(12) Uani 1 1 d .
N21 N -0.2272(4) 0.4074(4) 0.2152(2) 0.0397(11) Uani 1 1 d .
N22 N -0.3176(4) 0.4331(5) 0.1849(3) 0.0537(13) Uani 1 1 d .
O1 O 0.4769(3) 0.6588(3) 0.19781(17) 0.0346(8) Uani 1 1 d .
O2 O 0.5347(3) 0.5275(3) 0.32143(17) 0.0344(8) Uani 1 1 d .
O3 O 0.6472(3) 0.2970(3) 0.33425(19) 0.0434(9) Uani 1 1 d .
O4 O 0.4164(3) 0.5875(3) 0.09767(19) 0.0459(10) Uani 1 1 d .
O5 O 0.0349(3) 0.4930(3) 0.17738(17) 0.0303(8) Uani 1 1 d .
O6 O 0.1319(3) 0.3072(3) 0.28203(17) 0.0315(8) Uani 1 1 d .
O7 O 0.1417(3) 0.3587(3) 0.40298(17) 0.0378(8) Uani 1 1 d .
O8 O -0.0179(3) 0.7056(3) 0.19955(18) 0.0392(9) Uani 1 1 d .
O9 O -0.0764(3) 0.5242(3) 0.30735(19) 0.0447(9) Uani 1 1 d .
H9 H -0.0956 0.4865 0.2852 0.067 Uiso 1 1 d R

loop_
_atom_site_aniso_label
_atom_site_aniso_U_11
_atom_site_aniso_U_22
_atom_site_aniso_U_33
_atom_site_aniso_U_23
_atom_site_aniso_U_13
_atom_site_aniso_U_12
Ce1 0.02350(15) 0.03247(16) 0.03665(18) -0.01062(13) 0.00092(12) -0.01422(13)
Ce2 0.02531(15) 0.02789(15) 0.03282(17) -0.00920(12) 0.00093(12) -0.01416(12)
Cu1 0.0424(4) 0.0346(3) 0.0347(4) -0.0037(3) -0.0009(3) -0.0238(3)
Cu2 0.0334(3) 0.0313(3) 0.0408(4) -0.0126(3) -0.0015(3) -0.0162(3)
C1 0.031(3) 0.047(3) 0.029(3) 0.001(3) 0.001(2) -0.017(3)
C2 0.040(3) 0.054(4) 0.037(3) -0.004(3) -0.001(3) -0.022(3)
C3 0.067(4) 0.070(5) 0.036(4) -0.006(3) -0.012(3) -0.024(4)
C4 0.094(6) 0.056(4) 0.043(4) 0.013(3) -0.013(4) -0.024(4)
C5 0.080(5) 0.055(4) 0.042(4) 0.007(3) -0.003(3) -0.026(4)
C6 0.045(3) 0.041(3) 0.037(3) -0.002(3) 0.006(3) -0.017(3)
C7 0.053(4) 0.036(3) 0.056(4) 0.002(3) 0.005(3) -0.023(3)
C8 0.052(4) 0.050(4) 0.069(4) -0.010(3) 0.002(3) -0.037(3)
C9 0.048(3) 0.033(3) 0.054(4) -0.009(3) -0.009(3) -0.020(3)
C10 0.064(4) 0.041(4) 0.087(5) -0.011(4) -0.005(4) -0.020(3)
C11 0.076(5) 0.071(5) 0.066(5) -0.002(4) -0.015(4) -0.045(4)
C12 0.045(3) 0.034(3) 0.061(4) -0.017(3) 0.008(3) -0.017(3)
C13 0.043(3) 0.054(4) 0.038(3) -0.018(3) 0.006(3) -0.032(3)
C14 0.031(3) 0.044(3) 0.034(3) -0.005(2) 0.001(2) -0.023(3)
C15 0.051(4) 0.055(4) 0.042(3) -0.003(3) -0.009(3) -0.033(3)
C16 0.052(4) 0.051(4) 0.051(4) 0.006(3) -0.020(3) -0.020(3)
C17 0.045(4) 0.038(3) 0.061(4) 0.000(3) -0.013(3) -0.010(3)
C18 0.033(3) 0.038(3) 0.044(3) -0.002(3) -0.007(2) -0.019(3)
C19 0.031(3) 0.034(3) 0.036(3) -0.003(2) 0.000(2) -0.020(2)
C20 0.147(8) 0.111(6) 0.052(5) -0.013(4) -0.014(5) -0.092(6)
C21 0.072(5) 0.041(4) 0.077(5) -0.020(3) -0.014(4) -0.011(3)
C22 0.029(3) 0.036(3) 0.030(3) 0.000(2) 0.003(2) -0.018(2)
C23 0.033(3) 0.030(3) 0.039(3) -0.003(2) 0.000(2) -0.013(2)
C24 0.043(3) 0.036(3) 0.050(4) -0.001(3) -0.001(3) -0.008(3)
C25 0.043(4) 0.048(4) 0.057(4) 0.009(3) -0.013(3) -0.009(3)
C26 0.042(3) 0.060(4) 0.048(4) 0.002(3) -0.015(3) -0.026(3)
C27 0.038(3) 0.045(3) 0.040(3) -0.006(3) -0.006(3) -0.025(3)
C28 0.058(4) 0.071(4) 0.038(3) -0.004(3) -0.012(3) -0.042(4)
C29 0.074(5) 0.075(5) 0.057(4) -0.037(4) 0.009(4) -0.043(4)
C30 0.059(4) 0.055(4) 0.062(4) -0.034(3) 0.007(3) -0.030(3)
C31 0.112(7) 0.089(6) 0.089(6) -0.064(5) 0.007(5) -0.051(5)
C32 0.080(5) 0.084(5) 0.092(6) -0.039(4) 0.013(4) -0.061(5)
C33 0.063(4) 0.049(4) 0.074(5) -0.037(4) 0.007(4) -0.018(3)
C34 0.047(4) 0.026(3) 0.075(5) -0.017(3) 0.000(3) -0.016(3)
C35 0.041(3) 0.023(3) 0.055(4) -0.001(3) -0.008(3) -0.013(2)
C36 0.066(4) 0.033(3) 0.071(5) 0.000(3) -0.001(4) -0.025(3)
C37 0.068(5) 0.055(4) 0.060(5) 0.012(3) 0.004(4) -0.032(4)
C38 0.059(4) 0.051(4) 0.043(4) -0.001(3) 0.006(3) -0.027(3)
C39 0.039(3) 0.030(3) 0.039(3) -0.004(2) 0.005(2) -0.017(2)
C40 0.025(3) 0.023(2) 0.044(3) -0.006(2) -0.001(2) -0.008(2)
C41 0.073(5) 0.021(3) 0.082(5) -0.009(3) -0.017(4) -0.012(3)
C42 0.068(4) 0.067(4) 0.035(3) -0.019(3) 0.004(3) -0.035(4)
C43 0.047(4) 0.121(7) 0.095(6) -0.064(5) 0.032(4) -0.039(4)
N1 0.047(3) 0.038(3) 0.047(3) -0.007(2) 0.003(2) -0.028(2)
N2 0.040(3) 0.037(2) 0.043(3) -0.013(2) 0.007(2) -0.023(2)
N3 0.050(3) 0.045(3) 0.035(3) -0.016(2) 0.001(2) -0.028(2)
N4 0.041(3) 0.035(2) 0.057(3) -0.017(2) -0.003(2) -0.018(2)
N5 0.028(2) 0.033(2) 0.064(3) -0.013(2) 0.002(2) -0.018(2)
N6 0.024(2) 0.032(2) 0.060(3) -0.008(2) 0.004(2) -0.012(2)
N7 0.046(3) 0.041(3) 0.094(4) -0.025(3) 0.002(3) -0.020(3)
N8 0.029(2) 0.048(3) 0.051(3) 0.004(2) -0.004(2) -0.018(2)
N9 0.036(3) 0.046(3) 0.041(3) -0.012(2) 0.002(2) -0.021(2)
N10 0.079(4) 0.057(3) 0.052(4) -0.004(3) -0.008(3) -0.027(3)
N11 0.0542(13) 0.0685(16) 0.0713(15) -0.0393(13) 0.0156(12) -0.0310(12)
N12 0.0542(13) 0.0685(16) 0.0713(15) -0.0393(13) 0.0156(12) -0.0310(12)
N13 0.0542(13) 0.0685(16) 0.0713(15) -0.0393(13) 0.0156(12) -0.0310(12)
N14 0.0542(13) 0.0685(16) 0.0713(15) -0.0393(13) 0.0156(12) -0.0310(12)
N15 0.0542(13) 0.0685(16) 0.0713(15) -0.0393(13) 0.0156(12) -0.0310(12)
N16 0.0542(13) 0.0685(16) 0.0713(15) -0.0393(13) 0.0156(12) -0.0310(12)
N17 0.063(3) 0.040(3) 0.053(3) -0.021(2) 0.006(3) -0.024(3)
N18 0.069(4) 0.064(4) 0.051(3) -0.025(3) 0.014(3) -0.029(3)
N19 0.153(7) 0.063(4) 0.093(5) -0.038(4) 0.021(5) -0.014(5)
N20 0.037(3) 0.059(3) 0.060(3) -0.021(3) 0.003(2) -0.029(3)
N21 0.034(3) 0.048(3) 0.047(3) -0.017(2) 0.015(2) -0.025(2)
N22 0.028(3) 0.074(4) 0.063(4) -0.016(3) 0.006(2) -0.025(3)
O1 0.041(2) 0.039(2) 0.0276(19) -0.0035(16) 0.0011(16) -0.0225(17)
O2 0.041(2) 0.0282(18) 0.036(2) -0.0009(16) -0.0062(16) -0.0196(16)
O3 0.040(2) 0.033(2) 0.054(2) -0.0101(18) -0.0074(18) -0.0106(17)
O4 0.053(2) 0.059(3) 0.037(2) -0.0106(19) -0.0039(18) -0.034(2)
O5 0.0249(17) 0.0280(17) 0.039(2) -0.0076(15) -0.0041(15) -0.0117(15)
O6 0.0320(19) 0.0289(18) 0.033(2) -0.0049(15) 0.0000(15) -0.0134(15)
O7 0.046(2) 0.037(2) 0.034(2) -0.0094(17) 0.0014(17) -0.0204(18)
O8 0.042(2) 0.0246(18) 0.051(2) -0.0106(17) -0.0098(18) -0.0128(16)
O9 0.036(2) 0.060(2) 0.052(2) -0.028(2) 0.0149(18) -0.0270(19)

loop_
_atom_type_symbol
_atom_type_description
_atom_type_scat_dispersion_real
_atom_type_scat_dispersion_imag
_atom_type_scat_source
C C 0.0033 0.0016 'International Tables Vol C Tables 4.2.6.8 and 6.1.1.4'
H H 0.0000 0.0000 'International Tables Vol C Tables 4.2.6.8 and 6.1.1.4'
N N 0.0061 0.0033 'International Tables Vol C Tables 4.2.6.8 and 6.1.1.4'
O O 0.0106 0.0060 'International Tables Vol C Tables 4.2.6.8 and 6.1.1.4'
Cu Cu 0.3201 1.2651 'International Tables Vol C Tables 4.2.6.8 and 6.1.1.4'
Ce Ce -0.2486 2.6331 'International Tables Vol C Tables 4.2.6.8 and 6.1.1.4'

loop_
_geom_angle_atom_site_label_1
_geom_angle_atom_site_label_2
_geom_angle_atom_site_label_3
_geom_angle
_geom_angle_site_symmetry_1
_geom_angle_site_symmetry_3
N14 Ce1 O2 137.96(15) . .
N14 Ce1 O1 137.33(14) . .
O2 Ce1 O1 61.21(10) . .
N14 Ce1 N22 74.79(16) . 1_655
O2 Ce1 N22 82.95(14) . 1_655
O1 Ce1 N22 71.03(14) . 1_655
N14 Ce1 N11 72.44(16) . .
O2 Ce1 N11 139.47(13) . .
O1 Ce1 N11 119.48(14) . .
N22 Ce1 N11 137.37(16) 1_655 .
N14 Ce1 N8 99.15(16) . .
O2 Ce1 N8 79.49(13) . .
O1 Ce1 N8 123.48(13) . .
N22 Ce1 N8 145.27(15) 1_655 .
N11 Ce1 N8 67.42(15) . .
N14 Ce1 N5 136.37(15) . .
O2 Ce1 N5 82.26(12) . .
O1 Ce1 N5 68.68(11) . .
N22 Ce1 N5 139.39(14) 1_655 .
N11 Ce1 N5 64.01(14) . .
N8 Ce1 N5 67.10(14) . .
N14 Ce1 O4 88.92(15) . .
O2 Ce1 O4 121.12(11) . .
O1 Ce1 O4 59.91(11) . .
N22 Ce1 O4 78.26(14) 1_655 .
N11 Ce1 O4 74.64(14) . .
N8 Ce1 O4 136.37(13) . .
N5 Ce1 O4 77.57(13) . .
N14 Ce1 O3 80.11(15) . .
O2 Ce1 O3 59.20(10) . .
O1 Ce1 O3 112.35(10) . .
N22 Ce1 O3 72.83(14) 1_655 .
N11 Ce1 O3 126.00(14) . .
N8 Ce1 O3 72.44(12) . .
N5 Ce1 O3 128.13(13) . .
O4 Ce1 O3 150.84(11) . .
N14 Ce1 Cu1 153.42(12) . .
O2 Ce1 Cu1 30.60(7) . .
O1 Ce1 Cu1 31.15(7) . .
N22 Ce1 Cu1 79.14(12) 1_655 .
N11 Ce1 Cu1 132.83(11) . .
N8 Ce1 Cu1 99.29(10) . .
N5 Ce1 Cu1 69.12(9) . .
O4 Ce1 Cu1 90.82(8) . .
O3 Ce1 Cu1 87.40(7) . .
N14 Ce1 Ce2 104.34(12) . .
O2 Ce1 Ce2 100.92(8) . .
O1 Ce1 Ce2 107.20(8) . .
N22 Ce1 Ce2 174.43(12) 1_655 .
N11 Ce1 Ce2 38.56(11) . .
N8 Ce1 Ce2 40.16(10) . .
N5 Ce1 Ce2 38.52(9) . .
O4 Ce1 Ce2 96.26(8) . .
O3 Ce1 Ce2 112.57(8) . .
Cu1 Ce1 Ce2 102.109(14) . .
O6 Ce2 N17 135.04(13) . .
O6 Ce2 O5 63.21(10) . .
N17 Ce2 O5 132.86(14) . .
O6 Ce2 O9 72.36(11) . .
N17 Ce2 O9 77.32(14) . .
O5 Ce2 O9 69.16(11) . .
O6 Ce2 N5 143.86(12) . .
N17 Ce2 N5 77.27(15) . .
O5 Ce2 N5 110.03(13) . .
O9 Ce2 N5 141.39(12) . .
O6 Ce2 N11 79.35(13) . .
N17 Ce2 N11 142.28(16) . .
O5 Ce2 N11 70.24(13) . .
O9 Ce2 N11 137.71(14) . .
N5 Ce2 N11 65.69(15) . .
O6 Ce2 O7 61.94(10) . .
N17 Ce2 O7 77.09(13) . .
O5 Ce2 O7 118.84(10) . .
O9 Ce2 O7 70.41(11) . .
N5 Ce2 O7 130.10(13) . .
N11 Ce2 O7 121.81(14) . .
O6 Ce2 N8 90.68(12) . .
N17 Ce2 N8 93.64(16) . .
O5 Ce2 N8 132.94(13) . .
O9 Ce2 N8 142.27(13) . .
N5 Ce2 N8 67.90(13) . .
N11 Ce2 N8 66.68(16) . .
O7 Ce2 N8 71.87(12) . .
O6 Ce2 O8 120.80(10) . .
N17 Ce2 O8 77.67(14) . .
O5 Ce2 O8 60.91(10) . .
O9 Ce2 O8 71.20(11) . .
N5 Ce2 O8 75.32(12) . .
N11 Ce2 O8 98.72(14) . .
O7 Ce2 O8 137.63(11) . .
N8 Ce2 O8 143.21(12) . .
O6 Ce2 Cu2 31.59(7) . .
N17 Ce2 Cu2 147.40(12) . .
O5 Ce2 Cu2 31.85(7) . .
O9 Ce2 Cu2 70.08(8) . .
N5 Ce2 Cu2 130.26(10) . .
N11 Ce2 Cu2 69.34(11) . .
O7 Ce2 Cu2 91.46(7) . .
N8 Ce2 Cu2 111.88(10) . .
O8 Ce2 Cu2 91.86(7) . .
O6 Ce2 Ce1 105.00(7) . .
N17 Ce2 Ce1 106.25(12) . .
O5 Ce2 Ce1 107.51(7) . .
O9 Ce2 Ce1 176.37(8) . .
N5 Ce2 Ce1 40.53(9) . .
N11 Ce2 Ce1 38.68(11) . .
O7 Ce2 Ce1 110.76(8) . .
N8 Ce2 Ce1 39.13(10) . .
O8 Ce2 Ce1 108.69(8) . .
Cu2 Ce2 Ce1 106.347(14) . .
O2 Cu1 O1 83.02(14) . .
O2 Cu1 N1 163.26(17) . .
O1 Cu1 N1 93.68(17) . .
O2 Cu1 N2 93.44(16) . .
O1 Cu1 N2 170.89(16) . .
N1 Cu1 N2 92.05(18) . .
O2 Cu1 Ce1 41.16(10) . .
O1 Cu1 Ce1 42.66(9) . .
N1 Cu1 Ce1 135.91(14) . .
N2 Cu1 Ce1 132.04(12) . .
O6 Cu2 N4 90.74(16) . .
O6 Cu2 O5 83.22(13) . .
N4 Cu2 O5 172.49(16) . .
O6 Cu2 N3 174.07(16) . .
N4 Cu2 N3 95.06(19) . .
O5 Cu2 N3 90.90(16) . .
O6 Cu2 N20 87.73(15) . .
N4 Cu2 N20 96.61(18) . .
O5 Cu2 N20 87.65(14) . .
N3 Cu2 N20 92.85(17) . .
O6 Cu2 Ce2 41.41(9) . .
N4 Cu2 Ce2 131.26(13) . .
O5 Cu2 Ce2 42.15(9) . .
N3 Cu2 Ce2 132.66(13) . .
N20 Cu2 Ce2 91.00(11) . .
O1 C1 C6 123.5(5) . .
O1 C1 C2 118.0(5) . .
C6 C1 C2 118.5(5) . .
C3 C2 O4 125.1(5) . .
C3 C2 C1 120.3(6) . .
O4 C2 C1 114.6(5) . .
C2 C3 C4 121.1(6) . .
C2 C3 H3 119.4 . .
C4 C3 H3 119.4 . .
C5 C4 C3 119.1(6) . .
C5 C4 H4 120.5 . .
C3 C4 H4 120.5 . .
C4 C5 C6 122.0(6) . .
C4 C5 H5 119.0 . .
C6 C5 H5 119.0 . .
C5 C6 C1 119.0(5) . .
C5 C6 C7 117.4(5) . .
C1 C6 C7 123.3(5) . .
N1 C7 C6 126.8(5) . .
N1 C7 H7 116.6 . .
C6 C7 H7 116.6 . .
N1 C8 C9 115.0(5) . .
N1 C8 H8A 108.5 . .
C9 C8 H8A 108.5 . .
N1 C8 H8B 108.5 . .
C9 C8 H8B 108.5 . .
H8A C8 H8B 107.5 . .
C10 C9 C11 110.8(5) . .
C10 C9 C8 109.1(5) . .
C11 C9 C8 106.9(5) . .
C10 C9 C12 108.5(5) . .
C11 C9 C12 109.8(5) . .
C8 C9 C12 111.7(4) . .
C9 C10 H10A 109.5 . .
C9 C10 H10B 109.5 . .
H10A C10 H10B 109.5 . .
C9 C10 H10C 109.5 . .
H10A C10 H10C 109.5 . .
H10B C10 H10C 109.5 . .
C9 C11 H11A 109.5 . .
C9 C11 H11B 109.5 . .
H11A C11 H11B 109.5 . .
C9 C11 H11C 109.5 . .
H11A C11 H11C 109.5 . .
H11B C11 H11C 109.5 . .
N2 C12 C9 113.8(4) . .
N2 C12 H12A 108.8 . .
C9 C12 H12A 108.8 . .
N2 C12 H12B 108.8 . .
C9 C12 H12B 108.8 . .
H12A C12 H12B 107.7 . .
N2 C13 C14 125.3(5) . .
N2 C13 H13 117.4 . .
C14 C13 H13 117.4 . .
C15 C14 C19 118.9(5) . .
C15 C14 C13 118.2(5) . .
C19 C14 C13 122.8(5) . .
C16 C15 C14 121.6(6) . .
C16 C15 H15 119.2 . .
C14 C15 H15 119.2 . .
C15 C16 C17 120.1(6) . .
C15 C16 H16 120.0 . .
C17 C16 H16 120.0 . .
C18 C17 C16 119.7(5) . .
C18 C17 H17 120.1 . .
C16 C17 H17 120.1 . .
C17 C18 O3 124.5(5) . .
C17 C18 C19 121.2(5) . .
O3 C18 C19 114.2(4) . .
O2 C19 C18 117.8(4) . .
O2 C19 C14 123.7(4) . .
C18 C19 C14 118.4(5) . .
O4 C20 H20A 109.5 . .
O4 C20 H20B 109.5 . .
H20A C20 H20B 109.5 . .
O4 C20 H20C 109.5 . .
H20A C20 H20C 109.5 . .
H20B C20 H20C 109.5 . .
O3 C21 H21A 109.5 . .
O3 C21 H21B 109.5 . .
H21A C21 H21B 109.5 . .
O3 C21 H21C 109.5 . .
H21A C21 H21C 109.5 . .
H21B C21 H21C 109.5 . .
O5 C22 C27 123.4(5) . .
O5 C22 C23 118.5(4) . .
C27 C22 C23 118.1(5) . .
C24 C23 O8 124.6(5) . .
C24 C23 C22 121.0(5) . .
O8 C23 C22 114.4(4) . .
C23 C24 C25 119.7(5) . .
C23 C24 H24 120.1 . .
C25 C24 H24 120.1 . .
C26 C25 C24 120.9(5) . .
C26 C25 H25 119.6 . .
C24 C25 H25 119.6 . .
C25 C26 C27 120.7(5) . .
C25 C26 H26 119.7 . .
C27 C26 H26 119.7 . .
C26 C27 C22 119.4(5) . .
C26 C27 C28 118.0(5) . .
C22 C27 C28 122.4(5) . .
N3 C28 C27 127.0(5) . .
N3 C28 H28 116.5 . .
C27 C28 H28 116.5 . .
N3 C29 C30 114.8(5) . .
N3 C29 H29A 108.6 . .
C30 C29 H29A 108.6 . .
N3 C29 H29B 108.6 . .
C30 C29 H29B 108.6 . .
H29A C29 H29B 107.5 . .
C32 C30 C29 111.1(5) . .
C32 C30 C33 111.2(6) . .
C29 C30 C33 109.8(5) . .
C32 C30 C31 110.5(5) . .
C29 C30 C31 106.5(5) . .
C33 C30 C31 107.4(5) . .
C30 C31 H31A 109.5 . .
C30 C31 H31B 109.5 . .
H31A C31 H31B 109.5 . .
C30 C31 H31C 109.5 . .
H31A C31 H31C 109.5 . .
H31B C31 H31C 109.5 . .
C30 C32 H32A 109.5 . .
C30 C32 H32B 109.5 . .
H32A C32 H32B 109.5 . .
C30 C32 H32C 109.5 . .
H32A C32 H32C 109.5 . .
H32B C32 H32C 109.5 . .
N4 C33 C30 114.0(5) . .
N4 C33 H33A 108.7 . .
C30 C33 H33A 108.7 . .
N4 C33 H33B 108.7 . .
C30 C33 H33B 108.7 . .
H33A C33 H33B 107.6 . .
N4 C34 C35 127.4(5) . .
N4 C34 H34 116.3 . .
C35 C34 H34 116.3 . .
C36 C35 C40 120.0(5) . .
C36 C35 C34 118.8(5) . .
C40 C35 C34 121.0(5) . .
C37 C36 C35 121.6(6) . .
C37 C36 H36 119.2 . .
C35 C36 H36 119.2 . .
C36 C37 C38 119.2(6) . .
C36 C37 H37 120.4 . .
C38 C37 H37 120.4 . .
C39 C38 C37 120.0(6) . .
C39 C38 H38 120.0 . .
C37 C38 H38 120.0 . .
C38 C39 O7 122.9(5) . .
C38 C39 C40 121.9(5) . .
O7 C39 C40 115.2(4) . .
O6 C40 C39 118.9(4) . .
O6 C40 C35 123.8(5) . .
C39 C40 C35 117.3(5) . .
O8 C41 H41A 109.5 . .
O8 C41 H41B 109.5 . .
H41A C41 H41B 109.5 . .
O8 C41 H41C 109.5 . .
H41A C41 H41C 109.5 . .
H41B C41 H41C 109.5 . .
O7 C42 H42A 109.5 . .
O7 C42 H42B 109.5 . .
H42A C42 H42B 109.5 . .
O7 C42 H42C 109.5 . .
H42A C42 H42C 109.5 . .
H42B C42 H42C 109.5 . .
O9 C43 H43A 109.5 . .
O9 C43 H43B 109.5 . .
H43A C43 H43B 109.5 . .
O9 C43 H43C 109.5 . .
H43A C43 H43C 109.5 . .
H43B C43 H43C 109.5 . .
C7 N1 C8 120.6(5) . .
C7 N1 Cu1 123.9(4) . .
C8 N1 Cu1 115.3(4) . .
C13 N2 C12 120.5(5) . .
C13 N2 Cu1 124.5(4) . .
C12 N2 Cu1 114.5(4) . .
C28 N3 C29 116.5(5) . .
C28 N3 Cu2 121.5(4) . .
C29 N3 Cu2 121.9(4) . .
C34 N4 C33 117.4(5) . .
C34 N4 Cu2 121.8(4) . .
C33 N4 Cu2 120.7(4) . .
N6 N5 Ce2 128.3(4) . .
N6 N5 Ce1 114.5(3) . .
Ce2 N5 Ce1 100.96(14) . .
N7 N6 N5 177.9(6) . .
N9 N8 Ce1 128.6(4) . .
N9 N8 Ce2 128.6(4) . .
Ce1 N8 Ce2 100.71(16) . .
N8 N9 N10 178.6(6) . .
N12 N11 Ce2 120.3(4) . .
N12 N11 Ce1 130.4(4) . .
Ce2 N11 Ce1 102.75(17) . .
N13 N12 N11 177.8(6) . .
N15 N14 Ce1 165.9(5) . .
N16 N15 N14 178.0(7) . .
N18 N17 Ce2 148.0(4) . .
N17 N18 N19 179.4(8) . .
N21 N20 Cu2 125.1(4) . .
N22 N21 N20 178.6(6) . .
N21 N22 Ce1 130.6(4) . 1_455
C1 O1 Cu1 125.4(3) . .
C1 O1 Ce1 127.2(3) . .
Cu1 O1 Ce1 106.20(13) . .
C19 O2 Cu1 122.7(3) . .
C19 O2 Ce1 128.1(3) . .
Cu1 O2 Ce1 108.24(14) . .
C18 O3 C21 117.5(4) . .
C18 O3 Ce1 118.1(3) . .
C21 O3 Ce1 124.2(3) . .
C2 O4 C20 117.4(5) . .
C2 O4 Ce1 120.2(3) . .
C20 O4 Ce1 120.9(4) . .
C22 O5 Cu2 122.1(3) . .
C22 O5 Ce2 124.4(3) . .
Cu2 O5 Ce2 106.00(13) . .
C40 O6 Cu2 120.6(3) . .
C40 O6 Ce2 124.6(3) . .
Cu2 O6 Ce2 107.01(13) . .
C39 O7 C42 117.2(4) . .
C39 O7 Ce2 118.5(3) . .
C42 O7 Ce2 124.1(3) . .
C23 O8 C41 116.5(4) . .
C23 O8 Ce2 118.1(3) . .
C41 O8 Ce2 125.1(3) . .
C43 O9 Ce2 134.3(4) . .
C43 O9 H9 112.0 . .
Ce2 O9 H9 110.0 . .

loop_
_geom_bond_atom_site_label_1
_geom_bond_atom_site_label_2
_geom_bond_distance
_geom_bond_site_symmetry_2
Ce1 N14 2.433(5) .
Ce1 O2 2.471(3) .
Ce1 O1 2.516(3) .
Ce1 N22 2.556(4) 1_655
Ce1 N11 2.592(5) .
Ce1 N8 2.598(5) .
Ce1 N5 2.677(4) .
Ce1 O4 2.686(4) .
Ce1 O3 2.742(3) .
Ce1 Cu1 3.5651(8) .
Ce1 Ce2 4.0444(8) .
Ce2 O6 2.468(3) .
Ce2 N17 2.470(5) .
Ce2 O5 2.492(3) .
Ce2 O9 2.559(3) .
Ce2 N5 2.565(4) .
Ce2 N11 2.585(5) .
Ce2 O7 2.630(3) .
Ce2 N8 2.654(4) .
Ce2 O8 2.655(3) .
Ce2 Cu2 3.5691(8) .
Cu1 O2 1.911(3) .
Cu1 O1 1.920(3) .
Cu1 N1 1.931(4) .
Cu1 N2 1.943(4) .
Cu2 O6 1.955(3) .
Cu2 N4 1.956(4) .
Cu2 O5 1.959(3) .
Cu2 N3 1.965(4) .
Cu2 N20 2.448(5) .
C1 O1 1.318(6) .
C1 C6 1.399(7) .
C1 C2 1.408(7) .
C2 C3 1.355(8) .
C2 O4 1.379(6) .
C3 C4 1.390(9) .
C3 H3 0.9300 .
C4 C5 1.346(9) .
C4 H4 0.9300 .
C5 C6 1.395(7) .
C5 H5 0.9300 .
C6 C7 1.436(8) .
C7 N1 1.267(7) .
C7 H7 0.9300 .
C8 N1 1.466(7) .
C8 C9 1.533(8) .
C8 H8A 0.9700 .
C8 H8B 0.9700 .
C9 C10 1.514(7) .
C9 C11 1.520(8) .
C9 C12 1.540(7) .
C10 H10A 0.9600 .
C10 H10B 0.9600 .
C10 H10C 0.9600 .
C11 H11A 0.9600 .
C11 H11B 0.9600 .
C11 H11C 0.9600 .
C12 N2 1.460(6) .
C12 H12A 0.9700 .
C12 H12B 0.9700 .
C13 N2 1.281(6) .
C13 C14 1.436(7) .
C13 H13 0.9300 .
C14 C15 1.403(7) .
C14 C19 1.407(7) .
C15 C16 1.347(7) .
C15 H15 0.9300 .
C16 C17 1.393(8) .
C16 H16 0.9300 .
C17 C18 1.375(7) .
C17 H17 0.9300 .
C18 O3 1.376(6) .
C18 C19 1.397(7) .
C19 O2 1.333(5) .
C20 O4 1.425(7) .
C20 H20A 0.9600 .
C20 H20B 0.9600 .
C20 H20C 0.9600 .
C21 O3 1.435(6) .
C21 H21A 0.9600 .
C21 H21B 0.9600 .
C21 H21C 0.9600 .
C22 O5 1.329(5) .
C22 C27 1.405(7) .
C22 C23 1.406(7) .
C23 C24 1.371(7) .
C23 O8 1.377(6) .
C24 C25 1.387(8) .
C24 H24 0.9300 .
C25 C26 1.349(8) .
C25 H25 0.9300 .
C26 C27 1.405(7) .
C26 H26 0.9300 .
C27 C28 1.429(8) .
C28 N3 1.280(7) .
C28 H28 0.9300 .
C29 N3 1.463(6) .
C29 C30 1.504(8) .
C29 H29A 0.9700 .
C29 H29B 0.9700 .
C30 C32 1.503(8) .
C30 C33 1.513(8) .
C30 C31 1.528(7) .
C31 H31A 0.9600 .
C31 H31B 0.9600 .
C31 H31C 0.9600 .
C32 H32A 0.9600 .
C32 H32B 0.9600 .
C32 H32C 0.9600 .
C33 N4 1.462(7) .
C33 H33A 0.9700 .
C33 H33B 0.9700 .
C34 N4 1.260(7) .
C34 C35 1.451(8) .
C34 H34 0.9300 .
C35 C36 1.392(8) .
C35 C40 1.405(6) .
C36 C37 1.352(9) .
C36 H36 0.9300 .
C37 C38 1.395(8) .
C37 H37 0.9300 .
C38 C39 1.371(7) .
C38 H38 0.9300 .
C39 O7 1.386(6) .
C39 C40 1.393(7) .
C40 O6 1.330(5) .
C41 O8 1.422(5) .
C41 H41A 0.9600 .
C41 H41B 0.9600 .
C41 H41C 0.9600 .
C42 O7 1.422(6) .
C42 H42A 0.9600 .
C42 H42B 0.9600 .
C42 H42C 0.9600 .
C43 O9 1.380(6) .
C43 H43A 0.9600 .
C43 H43B 0.9600 .
C43 H43C 0.9600 .
N5 N6 1.192(5) .
N6 N7 1.154(6) .
N8 N9 1.157(6) .
N9 N10 1.164(6) .
N11 N12 1.195(6) .
N12 N13 1.159(6) .
N14 N15 1.148(6) .
N15 N16 1.148(6) .
N17 N18 1.156(6) .
N18 N19 1.159(7) .
N20 N21 1.173(6) .
N21 N22 1.165(6) .
N22 Ce1 2.556(4) 1_455
O9 H9 0.8195 .
